data_4334303
loop_
_publ_author_name
'Dmitri V. Konarev'
'Manabu Ishikawa'
'Salavat S. Khasanov'
'Akihiro Otsuka'
'Hideki Yamochi'
'Gunzi Saito'
'Rimma N. Lyubovskaya'

_publ_contact_author_address
;
Institute of Problems of Chemical Physics, RAS,
Chernogolovka, 142432, Russia
;
_publ_contact_author_email konarev@icp.ac.ru
_publ_contact_author_name 'Konarev, Dmitri V.'
_publ_section_title
;
 Synthesis, Structural and Magnetic Properties of Ternary Complexes of
 (Me4P+).{[Fe(I)Pc(-2)]-}.Triptycene and
 (Me4P+).{[Fe(I)Pc(-2)]-}.(N,N,N',N'-Tetrabenzyl-p-phenylenediamine)0.5
 with Iron(I) Phthalocyanine Anions
;
_journal_name_full 'Inorganic Chemistry'
_journal_page_first 3851
_journal_page_last 3859
_journal_paper_doi 10.1021/ic3025364
_journal_volume 52
_journal_year 2013
_chemical_formula_sum 'C32 H16 Fe N8'
_chemical_formula_weight 568.38
_chemical_name_systematic
;
 ?
;
_space_group_IT_number 14
_symmetry_cell_setting monoclinic
_symmetry_space_group_name_Hall '-P 2ybc'
_symmetry_space_group_name_H-M 'P 1 21/c 1'
_atom_sites_solution_hydrogens geom
_atom_sites_solution_primary direct
_atom_sites_solution_secondary difmap
_audit_creation_method SHELXL-97
_cell_angle_alpha 90.00
_cell_angle_beta 120.7700(10)
_cell_angle_gamma 90.00
_cell_formula_units_Z 2
_cell_length_a 14.5276(15)
_cell_length_b 4.7810(5)
_cell_length_c 19.185(2)
_cell_measurement_reflns_used 4348
_cell_measurement_temperature 100
_cell_measurement_theta_max 28.78
_cell_measurement_theta_min 2.47
_cell_volume 1144.9(2)
_computing_cell_refinement 'Bruker SAINT'
_computing_data_collection 'Bruker APEX2'
_computing_data_reduction 'Bruker SAINT'
_computing_molecular_graphics 'Yadokari-XG 2009 (Wakita Nemoto et al., 2009)'
_computing_publication_material 'Yadokari-XG 2009 (Wakita,Nemoto et al., 2009)'
_computing_structure_refinement 'SHELXL-97 (Sheldrick, 1997)'
_computing_structure_solution sir2004
_diffrn_ambient_temperature 100(2)
_diffrn_detector_area_resol_mean 8.3333
_diffrn_measured_fraction_theta_full 0.954
_diffrn_measured_fraction_theta_max 0.954
_diffrn_measurement_device_type 'Bruker SMART Apex II CCD'
_diffrn_measurement_method '\f and \w scans'
_diffrn_radiation_monochromator graphite
_diffrn_radiation_source 'sealed x-ray tube'
_diffrn_radiation_type MoK\a
_diffrn_radiation_wavelength 0.71073
_diffrn_reflns_av_R_equivalents 0.0394
_diffrn_reflns_av_sigmaI/netI 0.0335
_diffrn_reflns_limit_h_max 19
_diffrn_reflns_limit_h_min -19
_diffrn_reflns_limit_k_max 6
_diffrn_reflns_limit_k_min -6
_diffrn_reflns_limit_l_max 26
_diffrn_reflns_limit_l_min -26
_diffrn_reflns_number 13226
_diffrn_reflns_theta_full 29.16
_diffrn_reflns_theta_max 29.16
_diffrn_reflns_theta_min 1.63
_diffrn_standards_number 0
_exptl_absorpt_coefficient_mu 0.703
_exptl_absorpt_correction_T_max 0.9590
_exptl_absorpt_correction_T_min 0.5842
_exptl_absorpt_correction_type numerical
_exptl_absorpt_process_details SADABS
_exptl_crystal_colour black
_exptl_crystal_density_diffrn 1.649
_exptl_crystal_description needle
_exptl_crystal_F_000 580
_exptl_crystal_size_max 0.60
_exptl_crystal_size_mid 0.08
_exptl_crystal_size_min 0.06
_refine_diff_density_max 0.639
_refine_diff_density_min -0.482
_refine_diff_density_rms 0.165
_refine_ls_extinction_method none
_refine_ls_goodness_of_fit_ref 1.111
_refine_ls_hydrogen_treatment constr
_refine_ls_matrix_type full
_refine_ls_number_parameters 187
_refine_ls_number_reflns 2951
_refine_ls_number_restraints 0
_refine_ls_restrained_S_all 1.111
_refine_ls_R_factor_all 0.0505
_refine_ls_R_factor_gt 0.0350
_refine_ls_shift/su_max 0.000
_refine_ls_shift/su_mean 0.000
_refine_ls_structure_factor_coef Fsqd
_refine_ls_weighting_details 'calc w=1/[\s^2^(Fo^2^)+(0.0651P)^2^+0.3093P] where P=(Fo^2^+2Fc^2^)/3'
_refine_ls_weighting_scheme calc
_refine_ls_wR_factor_gt 0.0938
_refine_ls_wR_factor_ref 0.1111
_reflns_number_gt 2396
_reflns_number_total 2951
_reflns_threshold_expression >2sigma(I)
_cod_data_source_file ic3025364_si_003_5.cif
_cod_data_source_block Beta_Fe(Pc)_100K
_cod_original_cell_volume 1145.0(2)
_cod_original_sg_symbol_H-M 'P 21/c'
_cod_database_code 4334303

loop_
_symmetry_equiv_pos_as_xyz
'x, y, z'
'-x, y+1/2, -z+1/2'
'-x, -y, -z'
'x, -y-1/2, z-1/2'

loop_
_atom_site_label
_atom_site_type_symbol
_atom_site_fract_x
_atom_site_fract_y
_atom_site_fract_z
_atom_site_U_iso_or_equiv
_atom_site_adp_type
_atom_site_occupancy
_atom_site_symmetry_multiplicity
_atom_site_calc_flag
_atom_site_refinement_flags
Fe1 Fe 0.0000 0.0000 0.0000 0.01175(12) Uani 1 2 d S
N106 N 0.25360(12) 0.0287(3) 0.16165(10) 0.0135(3) Uani 1 1 d .
N105 N 0.07161(13) -0.5224(3) -0.07900(10) 0.0139(3) Uani 1 1 d .
C102 C 0.25603(15) -0.5007(4) 0.03284(11) 0.0138(4) Uani 1 1 d .
N101 N 0.13177(12) -0.1974(3) 0.03319(9) 0.0132(3) Uani 1 1 d .
N102 N 0.07349(12) 0.2201(3) 0.09761(9) 0.0130(3) Uani 1 1 d .
C104 C 0.23058(14) -0.1510(4) 0.10256(11) 0.0133(4) Uani 1 1 d .
C124 C 0.09894(15) 0.7487(4) 0.24599(11) 0.0155(4) Uani 1 1 d .
H124 H 0.0304 0.8517 0.2277 0.019 Uiso 1 1 calc R
C103 C 0.30972(15) -0.3383(4) 0.10264(11) 0.0147(4) Uani 1 1 d .
C107 C 0.10694(15) 0.5423(4) 0.19807(11) 0.0138(4) Uani 1 1 d .
C108 C 0.02819(15) 0.4297(4) 0.11964(11) 0.0136(4) Uani 1 1 d .
C118 C 0.41799(16) -0.7342(4) 0.06700(12) 0.0179(4) Uani 1 1 d .
H118 H 0.4586 -0.8764 0.0551 0.022 Uiso 1 1 calc R
C121 C 0.29389(15) 0.4541(4) 0.29755(12) 0.0163(4) Uani 1 1 d .
H121 H 0.3625 0.3513 0.3157 0.020 Uiso 1 1 calc R
C122 C 0.28614(15) 0.6597(4) 0.34565(11) 0.0177(4) Uani 1 1 d .
H122 H 0.3504 0.7045 0.3996 0.021 Uiso 1 1 calc R
C123 C 0.19051(15) 0.8055(4) 0.32042(11) 0.0173(4) Uani 1 1 d .
H123 H 0.1880 0.9526 0.3564 0.021 Uiso 1 1 calc R
C101 C 0.14499(15) -0.4101(4) -0.00934(11) 0.0138(4) Uani 1 1 d .
C117 C 0.30863(15) -0.7035(4) 0.01346(12) 0.0165(4) Uani 1 1 d .
H117 H 0.2695 -0.8208 -0.0365 0.020 Uiso 1 1 calc R
C119 C 0.47270(16) -0.5707(4) 0.13726(12) 0.0185(4) Uani 1 1 d .
H119 H 0.5515 -0.5982 0.1743 0.022 Uiso 1 1 calc R
C105 C 0.17968(15) 0.1988(4) 0.15883(11) 0.0136(4) Uani 1 1 d .
C106 C 0.20225(15) 0.3972(4) 0.22310(11) 0.0143(4) Uani 1 1 d .
C120 C 0.41950(15) -0.3701(4) 0.15660(11) 0.0169(4) Uani 1 1 d .
H120 H 0.4583 -0.2543 0.2069 0.020 Uiso 1 1 calc R

loop_
_atom_site_aniso_label
_atom_site_aniso_U_11
_atom_site_aniso_U_22
_atom_site_aniso_U_33
_atom_site_aniso_U_23
_atom_site_aniso_U_13
_atom_site_aniso_U_12
Fe1 0.01105(19) 0.0115(2) 0.01229(19) -0.00087(13) 0.00571(14) 0.00049(13)
N106 0.0123(7) 0.0138(8) 0.0144(7) 0.0004(6) 0.0069(6) -0.0003(6)
N105 0.0142(7) 0.0137(8) 0.0151(7) -0.0004(6) 0.0085(6) -0.0003(6)
C102 0.0140(8) 0.0132(8) 0.0148(8) 0.0027(7) 0.0080(7) 0.0008(6)
N101 0.0135(7) 0.0128(7) 0.0135(7) 0.0001(6) 0.0071(6) 0.0001(6)
N102 0.0133(7) 0.0123(7) 0.0148(7) 0.0009(6) 0.0082(6) 0.0006(6)
C104 0.0119(8) 0.0140(9) 0.0143(8) 0.0024(7) 0.0068(7) 0.0002(7)
C124 0.0155(9) 0.0158(9) 0.0175(9) -0.0022(7) 0.0100(7) -0.0010(7)
C103 0.0163(9) 0.0133(8) 0.0165(9) 0.0016(7) 0.0098(7) 0.0007(7)
C107 0.0138(8) 0.0148(9) 0.0140(8) 0.0004(7) 0.0079(7) -0.0019(7)
C108 0.0159(9) 0.0134(8) 0.0136(8) -0.0006(7) 0.0090(7) -0.0015(7)
C118 0.0189(9) 0.0167(9) 0.0202(9) 0.0016(7) 0.0114(8) 0.0040(7)
C121 0.0154(9) 0.0161(9) 0.0162(9) -0.0002(7) 0.0072(7) -0.0016(7)
C122 0.0158(9) 0.0205(10) 0.0159(9) -0.0021(7) 0.0074(7) -0.0048(7)
C123 0.0202(10) 0.0171(9) 0.0175(9) -0.0044(7) 0.0116(8) -0.0043(7)
C101 0.0149(9) 0.0130(8) 0.0151(8) 0.0023(7) 0.0089(7) 0.0018(7)
C117 0.0174(9) 0.0164(9) 0.0173(9) 0.0008(7) 0.0101(7) 0.0019(7)
C119 0.0149(9) 0.0210(10) 0.0197(9) 0.0023(8) 0.0089(8) 0.0026(7)
C105 0.0142(8) 0.0134(8) 0.0142(8) 0.0003(7) 0.0081(7) -0.0020(7)
C106 0.0173(9) 0.0125(8) 0.0159(9) 0.0004(7) 0.0106(7) -0.0018(7)
C120 0.0152(9) 0.0178(9) 0.0164(9) 0.0008(7) 0.0071(7) 0.0012(7)

loop_
_atom_type_symbol
_atom_type_description
_atom_type_scat_dispersion_real
_atom_type_scat_dispersion_imag
_atom_type_scat_source
C C 0.0033 0.0016 'International Tables Vol C Tables 4.2.6.8 and 6.1.1.4'
H H 0.0000 0.0000 'International Tables Vol C Tables 4.2.6.8 and 6.1.1.4'
N N 0.0061 0.0033 'International Tables Vol C Tables 4.2.6.8 and 6.1.1.4'
Fe Fe 0.3463 0.8444 'International Tables Vol C Tables 4.2.6.8 and 6.1.1.4'

loop_
_geom_angle_atom_site_label_1
_geom_angle_atom_site_label_2
_geom_angle_atom_site_label_3
_geom_angle
_geom_angle_site_symmetry_1
_geom_angle_site_symmetry_3
N102 Fe1 N102 180.0 3 .
N102 Fe1 N101 90.94(7) 3 .
N102 Fe1 N101 89.06(7) . .
N102 Fe1 N101 89.06(7) 3 3
N102 Fe1 N101 90.94(7) . 3
N101 Fe1 N101 180.0 . 3
C104 N106 C105 121.28(16) . .
C108 N105 C101 122.17(16) 3 .
C103 C102 C117 121.97(18) . .
C103 C102 C101 106.62(16) . .
C117 C102 C101 131.41(18) . .
C101 N101 C104 107.28(15) . .
C101 N101 Fe1 125.59(12) . .
C104 N101 Fe1 127.12(13) . .
C108 N102 C105 107.04(15) . .
C108 N102 Fe1 125.54(13) . .
C105 N102 Fe1 127.41(12) . .
N106 C104 N101 127.62(17) . .
N106 C104 C103 123.05(16) . .
N101 C104 C103 109.32(16) . .
C123 C124 C107 117.14(17) . .
C123 C124 H124 121.4 . .
C107 C124 H124 121.4 . .
C102 C103 C120 121.22(18) . .
C102 C103 C104 106.77(16) . .
C120 C103 C104 132.01(18) . .
C124 C107 C106 121.86(18) . .
C124 C107 C108 131.30(17) . .
C106 C107 C108 106.83(16) . .
N105 C108 N102 127.89(17) 3 .
N105 C108 C107 122.15(17) 3 .
N102 C108 C107 109.95(16) . .
C117 C118 C119 121.57(18) . .
C117 C118 H118 119.2 . .
C119 C118 H118 119.2 . .
C122 C121 C106 117.30(18) . .
C122 C121 H121 121.3 . .
C106 C121 H121 121.3 . .
C121 C122 C123 121.65(18) . .
C121 C122 H122 119.2 . .
C123 C122 H122 119.2 . .
C124 C123 C122 121.05(18) . .
C124 C123 H123 119.5 . .
C122 C123 H123 119.5 . .
N105 C101 N101 127.82(17) . .
N105 C101 C102 122.18(17) . .
N101 C101 C102 109.99(16) . .
C118 C117 C102 116.78(18) . .
C118 C117 H117 121.6 . .
C102 C117 H117 121.6 . .
C120 C119 C118 121.35(18) . .
C120 C119 H119 119.3 . .
C118 C119 H119 119.3 . .
N106 C105 N102 127.43(17) . .
N106 C105 C106 122.62(17) . .
N102 C105 C106 109.95(16) . .
C121 C106 C107 120.99(18) . .
C121 C106 C105 132.80(18) . .
C107 C106 C105 106.20(16) . .
C119 C120 C103 117.10(18) . .
C119 C120 H120 121.4 . .
C103 C120 H120 121.4 . .

loop_
_geom_bond_atom_site_label_1
_geom_bond_atom_site_label_2
_geom_bond_distance
_geom_bond_site_symmetry_2
Fe1 N102 1.9258(15) 3
Fe1 N102 1.9258(15) .
Fe1 N101 1.9272(15) .
Fe1 N101 1.9272(15) 3
N106 C104 1.322(2) .
N106 C105 1.326(2) .
N105 C108 1.323(2) 3
N105 C101 1.324(2) .
C102 C103 1.391(3) .
C102 C117 1.398(3) .
C102 C101 1.452(2) .
N101 C101 1.377(2) .
N101 C104 1.388(2) .
N102 C108 1.378(2) .
N102 C105 1.384(2) .
C104 C103 1.457(3) .
C124 C123 1.392(3) .
C124 C107 1.394(3) .
C124 H124 1.0000 .
C103 C120 1.396(3) .
C107 C106 1.396(3) .
C107 C108 1.450(3) .
C108 N105 1.323(2) 3
C118 C117 1.390(3) .
C118 C119 1.401(3) .
C118 H118 1.0000 .
C121 C122 1.392(3) .
C121 C106 1.393(3) .
C121 H121 1.0000 .
C122 C123 1.401(3) .
C122 H122 1.0000 .
C123 H123 1.0000 .
C117 H117 1.0000 .
C119 C120 1.396(3) .
C119 H119 1.0000 .
C105 C106 1.454(3) .
C120 H120 1.0000 .

loop_
_geom_torsion_atom_site_label_1
_geom_torsion_atom_site_label_2
_geom_torsion_atom_site_label_3
_geom_torsion_atom_site_label_4
_geom_torsion
_geom_torsion_site_symmetry_1
_geom_torsion_site_symmetry_4
N102 Fe1 N101 C101 -0.24(15) 3 .
N102 Fe1 N101 C101 179.76(15) . .
N101 Fe1 N101 C101 -53.0(19) 3 .
N102 Fe1 N101 C104 178.53(15) 3 .
N102 Fe1 N101 C104 -1.47(15) . .
N101 Fe1 N101 C104 125.7(19) 3 .
N102 Fe1 N102 C108 -44.1(3) 3 .
N101 Fe1 N102 C108 179.65(15) . .
N101 Fe1 N102 C108 -0.35(15) 3 .
N102 Fe1 N102 C105 135.22(18) 3 .
N101 Fe1 N102 C105 -1.03(15) . .
N101 Fe1 N102 C105 178.97(15) 3 .
C105 N106 C104 N101 -2.0(3) . .
C105 N106 C104 C103 179.01(17) . .
C101 N101 C104 N106 -177.80(18) . .
Fe1 N101 C104 N106 3.3(3) . .
C101 N101 C104 C103 1.3(2) . .
Fe1 N101 C104 C103 -177.64(12) . .
C117 C102 C103 C120 0.3(3) . .
C101 C102 C103 C120 -178.97(17) . .
C117 C102 C103 C104 179.62(17) . .
C101 C102 C103 C104 0.31(19) . .
N106 C104 C103 C102 178.15(17) . .
N101 C104 C103 C102 -1.0(2) . .
N106 C104 C103 C120 -2.7(3) . .
N101 C104 C103 C120 178.16(19) . .
C123 C124 C107 C106 0.1(3) . .
C123 C124 C107 C108 178.64(19) . .
C105 N102 C108 N105 179.59(18) . 3
Fe1 N102 C108 N105 -1.0(3) . 3
C105 N102 C108 C107 -1.2(2) . .
Fe1 N102 C108 C107 178.21(12) . .
C124 C107 C108 N105 1.1(3) . 3
C106 C107 C108 N105 179.82(17) . 3
C124 C107 C108 N102 -178.15(18) . .
C106 C107 C108 N102 0.6(2) . .
C106 C121 C122 C123 -0.4(3) . .
C107 C124 C123 C122 -0.2(3) . .
C121 C122 C123 C124 0.3(3) . .
C108 N105 C101 N101 2.8(3) 3 .
C108 N105 C101 C102 -176.23(17) 3 .
C104 N101 C101 N105 179.79(18) . .
Fe1 N101 C101 N105 -1.2(3) . .
C104 N101 C101 C102 -1.1(2) . .
Fe1 N101 C101 C102 177.85(12) . .
C103 C102 C101 N105 179.64(17) . .
C117 C102 C101 N105 0.4(3) . .
C103 C102 C101 N101 0.5(2) . .
C117 C102 C101 N101 -178.73(18) . .
C119 C118 C117 C102 0.3(3) . .
C103 C102 C117 C118 -0.6(3) . .
C101 C102 C117 C118 178.52(19) . .
C117 C118 C119 C120 0.2(3) . .
C104 N106 C105 N102 -0.9(3) . .
C104 N106 C105 C106 179.53(17) . .
C108 N102 C105 N106 -178.16(17) . .
Fe1 N102 C105 N106 2.4(3) . .
C108 N102 C105 C106 1.4(2) . .
Fe1 N102 C105 C106 -178.01(12) . .
C122 C121 C106 C107 0.3(3) . .
C122 C121 C106 C105 -178.80(19) . .
C124 C107 C106 C121 -0.1(3) . .
C108 C107 C106 C121 -178.99(17) . .
C124 C107 C106 C105 179.16(17) . .
C108 C107 C106 C105 0.3(2) . .
N106 C105 C106 C121 -2.3(3) . .
N102 C105 C106 C121 178.1(2) . .
N106 C105 C106 C107 178.54(17) . .
N102 C105 C106 C107 -1.1(2) . .
C118 C119 C120 C103 -0.5(3) . .
C102 C103 C120 C119 0.2(3) . .
C104 C103 C120 C119 -178.87(19) . .
